data_7123734
loop_
_publ_author_name
'Zhao, Na'
'Ma, Chengcheng'
'Yang, Weiyao'
'Yin, Wei'
'Wei, Jiahui'
'Li, Nan'

_publ_section_title
;
 Facile construction of boranil complexes with aggregation-induced
 emission characteristics and their specific lipid droplets imaging
 applications
;
_journal_name_full 'Chemical Communications'
_journal_paper_doi 10.1039/C9CC04041B
_journal_year 2019
_chemical_formula_moiety '2(C27 H24 B F2 N3 O), 2(C H2 Cl2)'
_chemical_formula_sum 'C56 H52 B2 Cl4 F4 N6 O2'
_chemical_formula_weight 1080.45
_space_group_crystal_system triclinic
_space_group_IT_number 2
_space_group_name_Hall '-P 1'
_space_group_name_H-M_alt 'P -1'
_symmetry_space_group_name_Hall '-P 1'
_symmetry_space_group_name_H-M 'P -1'
_atom_sites_solution_hydrogens geom
_atom_sites_solution_primary direct
_audit_creation_date 2019-02-27
_audit_creation_method
;
Olex2 1.2
(compiled 2018.05.29 svn.r3508 for OlexSys, GUI svn.r5506)
;
_audit_update_record
;
2019-05-14 deposited with the CCDC.    2019-06-26 downloaded from the CCDC.
;
_cell_angle_alpha 93.233(3)
_cell_angle_beta 95.900(4)
_cell_angle_gamma 105.309(4)
_cell_formula_units_Z 1
_cell_length_a 6.3782(3)
_cell_length_b 11.9598(5)
_cell_length_c 18.7878(8)
_cell_measurement_reflns_used 8064
_cell_measurement_temperature 293(2)
_cell_measurement_theta_max 71.4810
_cell_measurement_theta_min 3.8310
_cell_volume 1369.77(11)
_computing_cell_refinement 'CrysAlisPro 1.171.38.46 (Rigaku OD, 2015)'
_computing_data_collection 'CrysAlisPro 1.171.38.46 (Rigaku OD, 2015)'
_computing_data_reduction 'CrysAlisPro 1.171.38.46 (Rigaku OD, 2015)'
_computing_molecular_graphics 'Olex2 (Dolomanov et al., 2009)'
_computing_publication_material 'Olex2 (Dolomanov et al., 2009)'
_computing_structure_refinement 'ShelXL (Sheldrick, 2015)'
_computing_structure_solution 'ShelXS (Sheldrick, 2008)'
_diffrn_ambient_temperature 293(2)
_diffrn_detector 'CCD plate'
_diffrn_detector_area_resol_mean 16.0356
_diffrn_detector_type Eos
_diffrn_measured_fraction_theta_full 0.999
_diffrn_measured_fraction_theta_max 0.986
_diffrn_measurement_details
;
List of Runs (angles in degrees, time in seconds):

  # Type    Start    End  Width  t~exp~   \w     \q     \k     \f   Frames
#--------------------------------------------------------------------------
  1  \w     11.00 105.00   1.00    1.00    --   37.66  77.00 150.00   94
  2  \w    -32.00  57.00   1.00    1.00    --   37.66 -37.00   0.00   89
  3  \w     -4.00  77.00   1.00    1.00    --   37.66 -99.00  30.00   81
  4  \w    -32.00  57.00   1.00    1.00    --   37.66 -37.00 -90.00   89
  5  \w    -30.00  54.00   1.00    1.00    --   37.66 -57.00  60.00   84
  6  \w     21.00 105.00   1.00    1.00    --   37.66  57.00 -90.00   84
  7  \w     -4.00  77.00   1.00    1.00    --   37.66 -99.00 -30.00   81
  8  \w    -30.00  64.00   1.00    1.00    --   37.66 -77.00-180.00   94
  9  \w     39.00 109.00   1.00    1.78    --  108.00 -94.00-180.00   70
 10  \w     39.00 109.00   1.00    1.78    --  108.00 -94.00  90.00   70
 11  \w     91.00 176.00   1.00    1.78    --  108.00  45.00-120.00   85
 12  \w     39.00 109.00   1.00    1.78    --  108.00 -94.00   0.00   70
 13  \w     40.00 125.00   1.00    1.78    --  108.00 -45.00 -30.00   85
 14  \w     40.00 125.00   1.00    1.78    --  108.00 -45.00  60.00   85
 15  \w    100.00 178.00   1.00    1.78    --  108.00 111.00 -90.00   78
 16  \w     90.00 175.00   1.00    1.78    --  108.00  61.00  60.00   85
 17  \w     40.00 125.00   1.00    1.78    --  108.00 -45.00-120.00   85
 18  \w     38.00 116.00   1.00    1.78    --  108.00-111.00-180.00   78
 19  \w     40.00 125.00   1.00    1.78    --  108.00 -45.00 150.00   85
 20  \w     39.00 177.00   1.00    1.78    --  108.00   0.00  30.00  138
 21  \w     39.00 109.00   1.00    1.78    --  108.00 -94.00 -90.00   70
 22  \w     11.00 105.00   1.00    1.00    --   37.66  77.00  60.00   94
 23  \w     11.00 105.00   1.00    1.00    --   37.66  77.00  30.00   94
 24  \w     21.00 105.00   1.00    1.00    --   37.66  57.00-120.00   84
 25  \w     11.00 105.00   1.00    1.00    --   37.66  77.00 -60.00   94
 26  \w     18.00  91.00   1.00    1.00    --   37.66-125.00 -90.00   73
 27  \w     21.00 105.00   1.00    1.00    --   37.66  57.00 -30.00   84
 28  \w     70.00 178.00   1.00    1.78    --  108.00  15.00-180.00  108
 29  \w     81.00 176.00   1.00    1.78    --  108.00  77.00-120.00   95
 30  \w     81.00 176.00   1.00    1.78    --  108.00  77.00 -60.00   95
 31  \w     81.00 176.00   1.00    1.78    --  108.00  77.00   0.00   95
 32  \w     87.00 178.00   1.00    1.78    --  108.00  30.00-150.00   91
 33  \w     81.00 176.00   1.00    1.78    --  108.00  77.00 -90.00   95
 34  \w     81.00 176.00   1.00    1.78    --  108.00  77.00 150.00   95
 35  \w     81.00 176.00   1.00    1.78    --  108.00  77.00 -30.00   95
 36  \w     91.00 176.00   1.00    1.78    --  108.00  45.00-150.00   85
 37  \w     81.00 176.00   1.00    1.78    --  108.00  77.00  30.00   95
 38  \w     81.00 176.00   1.00    1.78    --  108.00  77.00  60.00   95
 39  \w     90.00 175.00   1.00    1.78    --  108.00  61.00  90.00   85
 40  \w     18.00 107.00   1.00    1.00    --   37.66  37.00  30.00   89
 41  \w     18.00 107.00   1.00    1.00    --   37.66  37.00-120.00   89
 42  \w     11.00 105.00   1.00    1.00    --   37.66  77.00 -90.00   94
 43  \w     18.00  91.00   1.00    1.00    --   37.66-125.00-180.00   73
 44  \w     11.00  82.00   1.00    1.00    --   37.66  77.00   0.00   71
 45  \w     21.00 105.00   1.00    1.00    --   37.66  57.00 150.00   84
;
_diffrn_measurement_device 'four-circle diffractometer'
_diffrn_measurement_device_type 'Xcalibur, Eos, Gemini'
_diffrn_measurement_method '\w scans'
_diffrn_orient_matrix_type 'CrysAlisPro convention (1999,Acta A55,543-557)'
_diffrn_orient_matrix_UB_11 -0.0207727000
_diffrn_orient_matrix_UB_12 -0.0748881000
_diffrn_orient_matrix_UB_13 0.0643393000
_diffrn_orient_matrix_UB_21 -0.0847187000
_diffrn_orient_matrix_UB_22 -0.1109419000
_diffrn_orient_matrix_UB_23 -0.0519909000
_diffrn_orient_matrix_UB_31 0.2367562000
_diffrn_orient_matrix_UB_32 -0.0074537000
_diffrn_orient_matrix_UB_33 -0.0021821000
_diffrn_radiation_monochromator graphite
_diffrn_radiation_probe x-ray
_diffrn_radiation_type CuK\a
_diffrn_radiation_wavelength 1.54184
_diffrn_reflns_av_R_equivalents 0.0461
_diffrn_reflns_av_unetI/netI 0.0266
_diffrn_reflns_Laue_measured_fraction_full 0.999
_diffrn_reflns_Laue_measured_fraction_max 0.986
_diffrn_reflns_limit_h_max 7
_diffrn_reflns_limit_h_min -6
_diffrn_reflns_limit_k_max 14
_diffrn_reflns_limit_k_min -14
_diffrn_reflns_limit_l_max 23
_diffrn_reflns_limit_l_min -23
_diffrn_reflns_number 25282
_diffrn_reflns_point_group_measured_fraction_full 0.999
_diffrn_reflns_point_group_measured_fraction_max 0.986
_diffrn_reflns_theta_full 67.684
_diffrn_reflns_theta_max 71.941
_diffrn_reflns_theta_min 3.847
_diffrn_source 'fine-focus sealed X-ray tube'
_diffrn_source_type 'Enhance (Cu) X-ray Source'
_exptl_absorpt_coefficient_mu 2.464
_exptl_absorpt_correction_T_max 1.00000
_exptl_absorpt_correction_T_min 0.08405
_exptl_absorpt_correction_type multi-scan
_exptl_absorpt_process_details
;
CrysAlisPro 1.171.38.46 (Rigaku Oxford Diffraction, 2015)
Empirical absorption correction using spherical harmonics,
 implemented in SCALE3 ABSPACK scaling algorithm.
;
_exptl_crystal_density_diffrn 1.310
_exptl_crystal_description block
_exptl_crystal_F_000 560
_refine_diff_density_max 0.324
_refine_diff_density_min -0.597
_refine_diff_density_rms 0.087
_refine_ls_extinction_method none
_refine_ls_goodness_of_fit_ref 1.071
_refine_ls_hydrogen_treatment constr
_refine_ls_matrix_type full
_refine_ls_number_parameters 336
_refine_ls_number_reflns 5311
_refine_ls_number_restraints 0
_refine_ls_restrained_S_all 1.071
_refine_ls_R_factor_all 0.0836
_refine_ls_R_factor_gt 0.0715
_refine_ls_shift/su_max 0.000
_refine_ls_shift/su_mean 0.000
_refine_ls_structure_factor_coef Fsqd
_refine_ls_weighting_details 'w=1/[\s^2^(Fo^2^)+(0.1167P)^2^+0.3417P] where P=(Fo^2^+2Fc^2^)/3'
_refine_ls_weighting_scheme calc
_refine_ls_wR_factor_gt 0.1950
_refine_ls_wR_factor_ref 0.2128
_reflns_Friedel_coverage 0.000
_reflns_number_gt 4164
_reflns_number_total 5311
_reflns_threshold_expression 'I > 2\s(I)'
_cod_data_source_file c9cc04041b2.cif
_cod_data_source_block exp_15944
_cod_database_code 7123734
_shelx_shelxl_version_number 2018/3
_shelx_space_group_comment
;
The symmetry employed for this shelxl refinement is uniquely defined
by the following loop, which should always be used as a source of
symmetry information in preference to the above space-group names.
They are only intended as comments.
;
_reflns_odcompleteness_completeness 99.96
_reflns_odcompleteness_iscentric 1
_reflns_odcompleteness_theta 66.97
_olex2_refinement_description
;
1. Fixed Uiso
 At 1.2 times of:
  All C(H) groups, All C(H,H) groups
 At 1.5 times of:
  All C(H,H,H) groups
2.a Secondary CH2 refined with riding coordinates:
 C27(H27A,H27B)
2.b Aromatic/amide H refined with riding coordinates:
 C26(H26), C10(H10), C5(H5), C13(H13), C11(H11), C3(H3), C7(H7), C4(H4),
 C22(H22), C21(H21), C18(H18), C24(H24), C15(H15), C16(H16), C25(H25), C23(H23),
  C17(H17), C14(H14)
2.c Idealised Me refined as rotating group:
 C1(H1A,H1B,H1C), C2(H2A,H2B,H2C)
;
_olex2_submission_special_instructions 'No special instructions were received'
_oxdiff_exptl_absorpt_empirical_details
;
Empirical correction (ABSPACK) includes:
- Absorption correction using spherical harmonics
- Frame scaling
;
_oxdiff_exptl_absorpt_empirical_full_max 6.811
_oxdiff_exptl_absorpt_empirical_full_min 0.587

loop_
_space_group_symop_operation_xyz
'x, y, z'
'-x, -y, -z'

loop_
_atom_site_label
_atom_site_type_symbol
_atom_site_fract_x
_atom_site_fract_y
_atom_site_fract_z
_atom_site_U_iso_or_equiv
_atom_site_adp_type
_atom_site_occupancy
_atom_site_site_symmetry_order
_atom_site_calc_flag
_atom_site_refinement_flags_posn
F1 F 0.0891(3) 0.32080(12) 0.13910(9) 0.0758(4) Uani 1 1 d .
N2 N -0.1641(3) 0.41847(14) 0.08368(9) 0.0479(4) Uani 1 1 d .
C26 C -0.2576(3) 0.49982(17) 0.09836(10) 0.0471(4) Uani 1 1 d .
H26 H -0.391391 0.497302 0.072512 0.057 Uiso 1 1 calc R
F2 F 0.2186(2) 0.46456(14) 0.06982(8) 0.0739(4) Uani 1 1 d .
O1 O 0.1304(3) 0.50925(16) 0.18276(10) 0.0716(5) Uani 1 1 d .
C10 C -0.2648(4) 0.68023(18) 0.16722(11) 0.0553(5) Uani 1 1 d .
H10 H -0.389754 0.683056 0.137971 0.066 Uiso 1 1 calc R
C6 C -0.2817(3) 0.31980(17) 0.03510(10) 0.0484(5) Uani 1 1 d .
C9 C -0.1633(3) 0.59214(17) 0.15222(10) 0.0483(4) Uani 1 1 d .
C5 C -0.4976(4) 0.26516(18) 0.04088(11) 0.0532(5) Uani 1 1 d .
H5 H -0.566987 0.292287 0.076643 0.064 Uiso 1 1 calc R
C13 C 0.1094(4) 0.6726(2) 0.25368(13) 0.0642(6) Uani 1 1 d .
H13 H 0.235666 0.670810 0.282613 0.077 Uiso 1 1 calc R
C11 C -0.1829(4) 0.76171(19) 0.22400(12) 0.0609(6) Uani 1 1 d .
H11 H -0.250446 0.820298 0.232810 0.073 Uiso 1 1 calc R
C28 C -0.5143(4) 0.12739(18) -0.06050(11) 0.0541(5) Uani 1 1 d .
N3 N 0.0791(4) 0.83368(18) 0.33079(11) 0.0718(6) Uani 1 1 d .
C3 C -0.2941(4) 0.1849(2) -0.06540(12) 0.0578(5) Uani 1 1 d .
H3 H -0.223949 0.159141 -0.101417 0.069 Uiso 1 1 calc R
C8 C 0.0289(4) 0.59128(19) 0.19569(12) 0.0547(5) Uani 1 1 d .
C12 C 0.0045(4) 0.75689(19) 0.26934(12) 0.0594(6) Uani 1 1 d .
N1 N -0.6300(4) 0.03415(18) -0.10705(12) 0.0717(6) Uani 1 1 d .
C7 C -0.1806(4) 0.27800(19) -0.01842(11) 0.0542(5) Uani 1 1 d .
H7 H -0.034344 0.313506 -0.022431 0.065 Uiso 1 1 calc R
C4 C -0.6115(4) 0.17083(19) -0.00575(12) 0.0576(5) Uani 1 1 d .
H4 H -0.756844 0.135055 -0.000713 0.069 Uiso 1 1 calc R
C20 C 0.0457(4) 0.94647(19) 0.33590(12) 0.0602(6) Uani 1 1 d .
B1 B 0.0750(4) 0.4275(2) 0.11977(14) 0.0559(6) Uani 1 1 d .
C19 C 0.1896(5) 0.7985(2) 0.39259(13) 0.0703(7) Uani 1 1 d .
C1 C -0.5254(6) -0.0127(3) -0.16114(18) 0.0929(10) Uani 1 1 d .
H1A H -0.462488 0.047527 -0.190470 0.139 Uiso 1 1 calc GR
H1B H -0.631711 -0.074333 -0.190582 0.139 Uiso 1 1 calc GR
H1C H -0.412184 -0.042700 -0.138512 0.139 Uiso 1 1 calc GR
C22 C -0.0340(6) 0.9833(3) 0.39552(15) 0.0825(8) Uani 1 1 d .
H22 H -0.070269 0.933305 0.431202 0.099 Uiso 1 1 calc R
C2 C -0.8462(5) -0.0301(2) -0.09530(16) 0.0811(8) Uani 1 1 d .
H2A H -0.844261 -0.051062 -0.046710 0.122 Uiso 1 1 calc GR
H2B H -0.893610 -0.099324 -0.127764 0.122 Uiso 1 1 calc GR
H2C H -0.945393 0.017131 -0.103589 0.122 Uiso 1 1 calc GR
C21 C 0.0937(6) 1.0204(2) 0.28317(16) 0.0861(8) Uani 1 1 d .
H21 H 0.146350 0.996739 0.242185 0.103 Uiso 1 1 calc R
C18 C 0.3898(6) 0.8656(3) 0.42269(17) 0.0919(9) Uani 1 1 d .
H18 H 0.456806 0.932776 0.402173 0.110 Uiso 1 1 calc R
C24 C -0.0121(7) 1.1660(3) 0.3514(2) 0.1031(12) Uani 1 1 d .
H24 H -0.030354 1.240473 0.356975 0.124 Uiso 1 1 calc R
C15 C 0.2057(9) 0.6703(3) 0.4842(2) 0.1200(15) Uani 1 1 d .
H15 H 0.141578 0.603105 0.505181 0.144 Uiso 1 1 calc R
C16 C 0.4034(8) 0.7373(4) 0.51273(19) 0.1097(13) Uani 1 1 d .
H16 H 0.476711 0.715840 0.552833 0.132 Uiso 1 1 calc R
C25 C -0.0602(7) 1.0930(3) 0.40277(19) 0.1059(12) Uani 1 1 d .
H25 H -0.112053 1.117291 0.443765 0.127 Uiso 1 1 calc R
C23 C 0.0633(7) 1.1309(3) 0.2912(2) 0.1060(12) Uani 1 1 d .
H23 H 0.094635 1.181145 0.255378 0.127 Uiso 1 1 calc R
C17 C 0.4943(7) 0.8344(4) 0.4836(2) 0.1127(12) Uani 1 1 d .
H17 H 0.629455 0.881908 0.504301 0.135 Uiso 1 1 calc R
C14 C 0.0942(7) 0.7004(3) 0.42295(18) 0.1048(12) Uani 1 1 d .
H14 H -0.043109 0.653689 0.403474 0.126 Uiso 1 1 calc R
Cl2 Cl 0.6639(3) 0.35983(18) 0.28294(11) 0.1910(8) Uani 1 1 d .
Cl1 Cl 0.4643(3) 0.49910(16) 0.36831(9) 0.1733(7) Uani 1 1 d .
C27 C 0.5022(9) 0.4488(5) 0.2862(3) 0.1377(17) Uani 1 1 d .
H27A H 0.359792 0.408235 0.260762 0.165 Uiso 1 1 calc R
H27B H 0.562429 0.515239 0.260141 0.165 Uiso 1 1 calc R

loop_
_atom_site_aniso_label
_atom_site_aniso_U_11
_atom_site_aniso_U_22
_atom_site_aniso_U_33
_atom_site_aniso_U_23
_atom_site_aniso_U_13
_atom_site_aniso_U_12
F1 0.0792(10) 0.0644(8) 0.0863(10) 0.0030(7) -0.0151(7) 0.0343(7)
N2 0.0446(9) 0.0528(9) 0.0485(8) -0.0014(7) 0.0030(7) 0.0193(7)
C26 0.0432(10) 0.0544(10) 0.0465(9) 0.0025(8) -0.0002(8) 0.0203(8)
F2 0.0471(7) 0.0901(10) 0.0858(10) 0.0012(8) 0.0081(7) 0.0225(7)
O1 0.0609(10) 0.0808(11) 0.0760(10) -0.0220(8) -0.0219(8) 0.0416(9)
C10 0.0587(13) 0.0553(11) 0.0557(11) 0.0000(9) -0.0054(9) 0.0277(10)
C6 0.0482(11) 0.0509(10) 0.0487(10) 0.0007(8) 0.0022(8) 0.0203(8)
C9 0.0477(11) 0.0514(10) 0.0478(10) 0.0015(8) 0.0014(8) 0.0192(8)
C5 0.0493(12) 0.0600(11) 0.0528(10) -0.0017(9) 0.0089(9) 0.0197(9)
C13 0.0609(14) 0.0701(13) 0.0603(12) -0.0088(10) -0.0167(10) 0.0279(11)
C11 0.0705(15) 0.0569(11) 0.0606(12) -0.0031(9) -0.0043(10) 0.0330(11)
C28 0.0603(13) 0.0519(10) 0.0521(10) 0.0002(8) -0.0031(9) 0.0234(9)
N3 0.0974(16) 0.0635(11) 0.0544(10) -0.0093(8) -0.0163(10) 0.0340(11)
C3 0.0639(14) 0.0646(12) 0.0516(11) -0.0021(9) 0.0104(9) 0.0293(11)
C8 0.0516(12) 0.0589(11) 0.0562(11) -0.0029(9) -0.0026(9) 0.0249(9)
C12 0.0700(15) 0.0560(11) 0.0526(11) -0.0037(9) -0.0044(10) 0.0245(10)
N1 0.0733(14) 0.0661(11) 0.0721(12) -0.0175(10) -0.0031(10) 0.0221(10)
C7 0.0507(12) 0.0583(11) 0.0566(11) 0.0010(9) 0.0116(9) 0.0191(9)
C4 0.0492(12) 0.0605(12) 0.0618(12) -0.0002(9) 0.0058(9) 0.0140(9)
C20 0.0675(14) 0.0573(12) 0.0538(11) -0.0058(9) -0.0075(10) 0.0212(10)
B1 0.0494(14) 0.0568(12) 0.0649(14) -0.0046(10) -0.0034(11) 0.0262(11)
C19 0.096(2) 0.0626(13) 0.0536(12) -0.0050(10) -0.0067(12) 0.0325(13)
C1 0.095(2) 0.093(2) 0.0870(19) -0.0380(16) -0.0083(16) 0.0363(17)
C22 0.104(2) 0.0897(18) 0.0662(15) 0.0060(13) 0.0130(15) 0.0468(17)
C2 0.086(2) 0.0659(14) 0.0777(16) -0.0059(12) -0.0114(14) 0.0070(13)
C21 0.116(2) 0.0703(16) 0.0715(16) 0.0048(12) 0.0178(16) 0.0223(16)
C18 0.092(2) 0.102(2) 0.0756(17) 0.0088(15) -0.0170(15) 0.0257(18)
C24 0.138(3) 0.0771(18) 0.095(2) -0.0203(17) -0.033(2) 0.053(2)
C15 0.192(5) 0.081(2) 0.084(2) 0.0164(17) -0.011(3) 0.040(3)
C16 0.153(4) 0.120(3) 0.0689(18) 0.0060(19) -0.013(2) 0.071(3)
C25 0.142(3) 0.117(3) 0.083(2) -0.0126(19) 0.002(2) 0.085(3)
C23 0.144(3) 0.0642(16) 0.099(2) 0.0130(16) -0.007(2) 0.0161(18)
C17 0.103(3) 0.146(3) 0.085(2) 0.009(2) -0.0234(19) 0.041(2)
C14 0.146(3) 0.0742(18) 0.0759(18) 0.0020(14) -0.0169(19) 0.0102(19)
Cl2 0.1954(16) 0.2231(17) 0.2203(17) 0.1007(15) 0.0654(14) 0.1396(14)
Cl1 0.2164(17) 0.1936(15) 0.1370(11) 0.0296(10) 0.0157(11) 0.1021(13)
C27 0.145(4) 0.175(4) 0.120(3) 0.053(3) 0.006(3) 0.085(4)

loop_
_atom_type_symbol
_atom_type_description
_atom_type_scat_dispersion_real
_atom_type_scat_dispersion_imag
_atom_type_scat_source
C C 0.0181 0.0091 'International Tables Vol C Tables 4.2.6.8 and 6.1.1.4'
H H 0.0000 0.0000 'International Tables Vol C Tables 4.2.6.8 and 6.1.1.4'
B B 0.0090 0.0039 'International Tables Vol C Tables 4.2.6.8 and 6.1.1.4'
Cl Cl 0.3639 0.7018 'International Tables Vol C Tables 4.2.6.8 and 6.1.1.4'
F F 0.0727 0.0534 'International Tables Vol C Tables 4.2.6.8 and 6.1.1.4'
N N 0.0311 0.0180 'International Tables Vol C Tables 4.2.6.8 and 6.1.1.4'
O O 0.0492 0.0322 'International Tables Vol C Tables 4.2.6.8 and 6.1.1.4'

loop_
_geom_angle_atom_site_label_1
_geom_angle_atom_site_label_2
_geom_angle_atom_site_label_3
_geom_angle
C26 N2 C6 119.31(17)
C26 N2 B1 120.25(17)
C6 N2 B1 120.44(16)
N2 C26 C9 122.47(18)
C8 O1 B1 124.27(18)
C11 C10 C9 121.0(2)
C5 C6 N2 120.35(18)
C5 C6 C7 118.93(19)
C7 C6 N2 120.71(18)
C10 C9 C26 122.00(19)
C8 C9 C26 119.15(18)
C8 C9 C10 118.67(18)
C4 C5 C6 120.62(19)
C8 C13 C12 120.7(2)
C10 C11 C12 119.8(2)
N1 C28 C3 122.3(2)
N1 C28 C4 121.2(2)
C4 C28 C3 116.58(19)
C12 N3 C20 122.35(19)
C12 N3 C19 119.93(19)
C20 N3 C19 117.70(18)
C7 C3 C28 121.6(2)
O1 C8 C9 120.32(18)
O1 C8 C13 119.5(2)
C13 C8 C9 120.1(2)
C13 C12 C11 119.5(2)
C13 C12 N3 120.1(2)
N3 C12 C11 120.4(2)
C28 N1 C1 120.6(2)
C28 N1 C2 120.4(2)
C2 N1 C1 118.3(2)
C3 C7 C6 120.6(2)
C5 C4 C28 121.7(2)
C22 C20 N3 119.4(2)
C21 C20 N3 121.6(2)
C21 C20 C22 118.9(2)
F1 B1 N2 110.06(19)
F1 B1 F2 109.32(19)
F1 B1 O1 109.2(2)
F2 B1 N2 107.98(19)
F2 B1 O1 110.0(2)
O1 B1 N2 110.25(18)
C18 C19 N3 120.0(3)
C14 C19 N3 120.8(3)
C14 C19 C18 119.1(3)
C25 C22 C20 120.5(3)
C20 C21 C23 119.6(3)
C19 C18 C17 120.5(4)
C25 C24 C23 119.9(3)
C16 C15 C14 120.9(4)
C17 C16 C15 119.8(3)
C24 C25 C22 120.8(3)
C24 C23 C21 120.2(3)
C16 C17 C18 120.6(4)
C19 C14 C15 119.0(4)
Cl2 C27 Cl1 117.2(3)

loop_
_geom_bond_atom_site_label_1
_geom_bond_atom_site_label_2
_geom_bond_distance
F1 B1 1.369(3)
N2 C26 1.299(3)
N2 C6 1.435(2)
N2 B1 1.578(3)
C26 C9 1.415(3)
F2 B1 1.388(3)
O1 C8 1.335(3)
O1 B1 1.443(3)
C10 C9 1.404(3)
C10 C11 1.364(3)
C6 C5 1.378(3)
C6 C7 1.387(3)
C9 C8 1.404(3)
C5 C4 1.376(3)
C13 C8 1.378(3)
C13 C12 1.383(3)
C11 C12 1.411(3)
C28 C3 1.406(3)
C28 N1 1.370(3)
C28 C4 1.397(3)
N3 C12 1.393(3)
N3 C20 1.420(3)
N3 C19 1.437(3)
C3 C7 1.369(3)
N1 C1 1.437(4)
N1 C2 1.437(4)
C20 C22 1.373(4)
C20 C21 1.370(4)
C19 C18 1.361(4)
C19 C14 1.358(4)
C22 C25 1.366(4)
C21 C23 1.387(5)
C18 C17 1.383(5)
C24 C25 1.342(6)
C24 C23 1.361(5)
C15 C16 1.341(6)
C15 C14 1.404(5)
C16 C17 1.329(6)
Cl2 C27 1.668(5)
Cl1 C27 1.688(5)
